data_7132489
loop_
_publ_author_name
'Audsley, Gabrielle'
'Carpentier, Ambre'
'P&#xe9;charman, Anne-Fr&#xe9;d&#xe9;rique'
'Wright, James'
'Roseveare, Thomas M.'
'Clark, Ewan R.'
'Macgregor, Stuart A.'
'Riddlestone, Ian M.'

_publ_section_title
;
 Contrasting reactivity of B-Cl and B-H bonds at [Ni(IMes)<sub>2</sub>] to
 form unsupported Ni-boryls.
;
_journal_issue 7
_journal_name_full 'Chemical communications (Cambridge, England)'
_journal_page_first 874
_journal_page_last 877
_journal_paper_doi 10.1039/d3cc05369e
_journal_volume 60
_journal_year 2024
_chemical_formula_moiety 'C41 H40 B2 N6'
_chemical_formula_sum 'C41 H40 B2 N6'
_chemical_formula_weight 638.41
_space_group_crystal_system monoclinic
_space_group_IT_number 14
_space_group_name_Hall '-P 2ybc'
_space_group_name_H-M_alt 'P 1 21/c 1'
_atom_sites_solution_hydrogens mixed
_atom_sites_solution_primary dual
_audit_creation_date 2023-05-25
_audit_creation_method
;
Olex2 1.5
(compiled 2022.04.07 svn.rca3783a0 for OlexSys, GUI svn.r6498)
;
_audit_update_record
;
2023-10-29 deposited with the CCDC.	2023-12-18 downloaded from the CCDC.
;
_cell_angle_alpha 90
_cell_angle_beta 92.7810(10)
_cell_angle_gamma 90
_cell_formula_units_Z 4
_cell_length_a 12.53560(10)
_cell_length_b 7.89280(10)
_cell_length_c 33.1689(3)
_cell_measurement_reflns_used 17895
_cell_measurement_temperature 150.00(10)
_cell_measurement_theta_max 73.1580
_cell_measurement_theta_min 4.5390
_cell_volume 3277.90(6)
_computing_cell_refinement 'CrysAlisPro 1.171.42.49 (Rigaku OD, 2022)'
_computing_data_collection 'CrysAlisPro 1.171.42.49 (Rigaku OD, 2022)'
_computing_data_reduction 'CrysAlisPro 1.171.42.49 (Rigaku OD, 2022)'
_computing_molecular_graphics 'Olex2 1.5 (Dolomanov et al., 2009)'
_computing_publication_material 'Olex2 1.5 (Dolomanov et al., 2009)'
_computing_structure_refinement 'SHELXL 2014/3 (Sheldrick, 2015)'
_computing_structure_solution 'SHELXT 2014/5 (Sheldrick, 2014)'
_diffrn_ambient_environment N~2~
_diffrn_ambient_temperature 150.00(10)
_diffrn_detector 'CCD plate'
_diffrn_detector_area_resol_mean 8.1150
_diffrn_detector_type EosS2
_diffrn_measured_fraction_theta_full 0.999
_diffrn_measured_fraction_theta_max 0.998
_diffrn_measurement_device 'four-circle diffractometer'
_diffrn_measurement_device_type 'SuperNova, Dual, Cu at home/near, EosS2'
_diffrn_measurement_method '\w scans'
_diffrn_radiation_monochromator mirror
_diffrn_radiation_probe x-ray
_diffrn_radiation_type 'Cu K\a'
_diffrn_radiation_wavelength 1.54184
_diffrn_reflns_av_R_equivalents 0.0244
_diffrn_reflns_av_unetI/netI 0.0160
_diffrn_reflns_Laue_measured_fraction_full 0.999
_diffrn_reflns_Laue_measured_fraction_max 0.998
_diffrn_reflns_limit_h_max 14
_diffrn_reflns_limit_h_min -15
_diffrn_reflns_limit_k_max 6
_diffrn_reflns_limit_k_min -9
_diffrn_reflns_limit_l_max 39
_diffrn_reflns_limit_l_min -41
_diffrn_reflns_number 41247
_diffrn_reflns_point_group_measured_fraction_full 0.999
_diffrn_reflns_point_group_measured_fraction_max 0.998
_diffrn_reflns_theta_full 67.684
_diffrn_reflns_theta_max 73.290
_diffrn_reflns_theta_min 3.530
_diffrn_source 'micro-focus sealed X-ray tube'
_diffrn_source_type 'SuperNova (Cu) X-ray Source'
_exptl_absorpt_coefficient_mu 0.590
_exptl_absorpt_correction_T_max 1.00000
_exptl_absorpt_correction_T_min 0.85349
_exptl_absorpt_correction_type multi-scan
_exptl_absorpt_process_details
;
CrysAlisPro 1.171.42.49 (Rigaku Oxford Diffraction, 2022)
Empirical absorption correction using spherical harmonics,
implemented in SCALE3 ABSPACK scaling algorithm.
;
_exptl_crystal_colour colourless
_exptl_crystal_colour_primary colourless
_exptl_crystal_density_diffrn 1.294
_exptl_crystal_description block
_exptl_crystal_F_000 1352
_exptl_crystal_size_max 0.222
_exptl_crystal_size_mid 0.099
_exptl_crystal_size_min 0.08
_refine_diff_density_max 0.261
_refine_diff_density_min -0.247
_refine_diff_density_rms 0.044
_refine_ls_extinction_method none
_refine_ls_goodness_of_fit_ref 1.021
_refine_ls_hydrogen_treatment mixed
_refine_ls_matrix_type full
_refine_ls_number_parameters 464
_refine_ls_number_reflns 6578
_refine_ls_number_restraints 3
_refine_ls_restrained_S_all 1.021
_refine_ls_R_factor_all 0.0461
_refine_ls_R_factor_gt 0.0422
_refine_ls_shift/su_max 0.001
_refine_ls_shift/su_mean 0.000
_refine_ls_structure_factor_coef Fsqd
_refine_ls_weighting_details 'w=1/[\s^2^(Fo^2^)+(0.0658P)^2^+1.4485P] where P=(Fo^2^+2Fc^2^)/3'
_refine_ls_weighting_scheme calc
_refine_ls_wR_factor_gt 0.1165
_refine_ls_wR_factor_ref 0.1201
_reflns_Friedel_coverage 0.000
_reflns_number_gt 5961
_reflns_number_total 6578
_reflns_threshold_expression 'I > 2\s(I)'
_cod_data_source_file d3cc05369e2.cif
_cod_data_source_block s23mkw39
_cod_depositor_comments 'Adding full bibliography for 7132488--7132493.cif.'
_cod_database_code 7132489
_shelxl_version_number 2014-3
_shelx_space_group_comment
;
The symmetry employed for this shelxl refinement is uniquely defined
by the following loop, which should always be used as a source of
symmetry information in preference to the above space-group names.
They are only intended as comments.
;
_olex2_refinement_description
;
1. Fixed Uiso
 At 1.2 times of:
  All C(H) groups
 At 1.5 times of:
  All C(H,H,H) groups
2. Restrained distances
 N4-H4 = N6-H6 = N5-H5
 0.98 with sigma of 0.005
3.a Aromatic/amide H refined with riding coordinates:
 C2(H2), C3(H3), C6(H6A), C8(H8), C15(H15), C17(H17), C23(H23), C24(H24),
 C25(H25), C29(H29), C30(H30), C31(H31), C33(H33), C34(H34), C35(H35), C39(H39),
  C40(H40), C41(H41)
3.b Idealised Me refined as rotating group:
 C10(H10A,H10B,H10C), C11(H11A,H11B,H11C), C12(H12A,H12B,H12C), C19(H19A,H19B,
 H19C), C20(H20A,H20B,H20C), C21(H21A,H21B,H21C)
;
_olex2_submission_special_instructions 'No special instructions were received'

loop_
_space_group_symop_operation_xyz
'x, y, z'
'-x, y+1/2, -z+1/2'
'-x, -y, -z'
'x, -y-1/2, z-1/2'

loop_
_atom_site_label
_atom_site_type_symbol
_atom_site_fract_x
_atom_site_fract_y
_atom_site_fract_z
_atom_site_U_iso_or_equiv
_atom_site_adp_type
_atom_site_occupancy
_atom_site_site_symmetry_order
_atom_site_calc_flag
_atom_site_refinement_flags_posn
_atom_site_refinement_flags_adp
_atom_site_refinement_flags_occupancy
_atom_site_disorder_assembly
_atom_site_disorder_group
N1 N 0.30870(9) 0.82617(14) 0.61550(3) 0.0225(2) Uani 1 1 d . . . . .
N2 N 0.45753(9) 0.85132(14) 0.58700(3) 0.0231(2) Uani 1 1 d . . . . .
N3 N 0.50821(8) 0.50274(14) 0.63929(3) 0.0217(2) Uani 1 1 d . . . . .
N4 N 0.32463(8) 0.42061(13) 0.61525(3) 0.0208(2) Uani 1 1 d D . . . .
H4 H 0.2672(10) 0.396(2) 0.5954(4) 0.037(5) Uiso 1 1 d D . . . .
N5 N 0.65869(9) 0.42152(16) 0.59577(3) 0.0274(3) Uani 1 1 d D . . . .
H5 H 0.6263(14) 0.480(2) 0.5722(4) 0.049(5) Uiso 1 1 d D . . . .
N6 N 0.66924(9) 0.33804(15) 0.66588(3) 0.0258(2) Uani 1 1 d D . . . .
H6 H 0.6404(14) 0.332(2) 0.6928(3) 0.042(5) Uiso 1 1 d D . . . .
C1 C 0.39193(10) 0.73456(16) 0.60267(4) 0.0203(2) Uani 1 1 d . . . . .
C2 C 0.32436(12) 0.99763(17) 0.60899(4) 0.0292(3) Uani 1 1 d . . . . .
H2 H 0.2778 1.0870 0.6159 0.035 Uiso 1 1 calc R U . . .
C3 C 0.41757(12) 1.01355(17) 0.59117(4) 0.0297(3) Uani 1 1 d . . . . .
H3 H 0.4499 1.1161 0.5830 0.036 Uiso 1 1 calc R U . . .
C4 C 0.55484(10) 0.81928(16) 0.56668(4) 0.0223(3) Uani 1 1 d . . . . .
C5 C 0.65208(11) 0.84580(17) 0.58790(4) 0.0270(3) Uani 1 1 d . . . . .
C6 C 0.74472(12) 0.83087(19) 0.56684(5) 0.0321(3) Uani 1 1 d . . . . .
H6A H 0.8119 0.8497 0.5806 0.039 Uiso 1 1 calc R U . . .
C7 C 0.74145(12) 0.78908(19) 0.52608(5) 0.0328(3) Uani 1 1 d . . . . .
C8 C 0.64324(12) 0.75904(18) 0.50639(4) 0.0293(3) Uani 1 1 d . . . . .
H8 H 0.6410 0.7260 0.4788 0.035 Uiso 1 1 calc R U . . .
C9 C 0.54774(11) 0.77582(16) 0.52580(4) 0.0241(3) Uani 1 1 d . . . . .
C10 C 0.44162(11) 0.7503(2) 0.50339(4) 0.0311(3) Uani 1 1 d . . . . .
H10A H 0.4037 0.6559 0.5155 0.047 Uiso 1 1 calc R U . . .
H10B H 0.4532 0.7245 0.4750 0.047 Uiso 1 1 calc R U . . .
H10C H 0.3989 0.8538 0.5050 0.047 Uiso 1 1 calc R U . . .
C11 C 0.84337(14) 0.7766(3) 0.50382(6) 0.0506(5) Uani 1 1 d . . . . .
H11A H 0.8841 0.6774 0.5134 0.076 Uiso 1 1 calc R U . . .
H11B H 0.8861 0.8791 0.5088 0.076 Uiso 1 1 calc R U . . .
H11C H 0.8260 0.7652 0.4748 0.076 Uiso 1 1 calc R U . . .
C12 C 0.65588(13) 0.8884(2) 0.63207(4) 0.0364(3) Uani 1 1 d . . . . .
H12A H 0.6233 0.9998 0.6359 0.055 Uiso 1 1 calc R U . . .
H12B H 0.7304 0.8907 0.6425 0.055 Uiso 1 1 calc R U . . .
H12C H 0.6165 0.8025 0.6466 0.055 Uiso 1 1 calc R U . . .
C13 C 0.21276(10) 0.76540(16) 0.63334(4) 0.0209(3) Uani 1 1 d . . . . .
C14 C 0.20290(10) 0.78902(15) 0.67470(4) 0.0212(3) Uani 1 1 d . . . . .
C15 C 0.10808(11) 0.73608(16) 0.69098(4) 0.0244(3) Uani 1 1 d . . . . .
H15 H 0.0994 0.7505 0.7191 0.029 Uiso 1 1 calc R U . . .
C16 C 0.02585(11) 0.66291(17) 0.66746(5) 0.0279(3) Uani 1 1 d . . . . .
C17 C 0.03843(11) 0.64499(17) 0.62612(4) 0.0286(3) Uani 1 1 d . . . . .
H17 H -0.0176 0.5956 0.6098 0.034 Uiso 1 1 calc R U . . .
C18 C 0.13083(11) 0.69766(17) 0.60829(4) 0.0252(3) Uani 1 1 d . . . . .
C19 C 0.14048(13) 0.6846(2) 0.56328(4) 0.0365(3) Uani 1 1 d . . . . .
H19A H 0.1390 0.7984 0.5514 0.055 Uiso 1 1 calc R U . . .
H19B H 0.0807 0.6180 0.5516 0.055 Uiso 1 1 calc R U . . .
H19C H 0.2080 0.6289 0.5576 0.055 Uiso 1 1 calc R U . . .
C20 C -0.07381(13) 0.6023(2) 0.68647(6) 0.0421(4) Uani 1 1 d . . . . .
H20A H -0.0691 0.4798 0.6910 0.063 Uiso 1 1 calc R U . . .
H20B H -0.1361 0.6273 0.6685 0.063 Uiso 1 1 calc R U . . .
H20C H -0.0812 0.6602 0.7123 0.063 Uiso 1 1 calc R U . . .
C21 C 0.28944(11) 0.87101(17) 0.70090(4) 0.0262(3) Uani 1 1 d . . . . .
H21A H 0.3576 0.8140 0.6969 0.039 Uiso 1 1 calc R U . . .
H21B H 0.2719 0.8616 0.7293 0.039 Uiso 1 1 calc R U . . .
H21C H 0.2953 0.9909 0.6936 0.039 Uiso 1 1 calc R U . . .
C22 C 0.47183(10) 0.51217(16) 0.67901(4) 0.0211(3) Uani 1 1 d . . . . .
C23 C 0.53463(10) 0.57844(17) 0.71071(4) 0.0250(3) Uani 1 1 d . . . . .
H23 H 0.6020 0.6267 0.7056 0.030 Uiso 1 1 calc R U . . .
C24 C 0.49999(11) 0.57522(18) 0.75046(4) 0.0274(3) Uani 1 1 d . . . . .
H24 H 0.5434 0.6240 0.7717 0.033 Uiso 1 1 calc R U . . .
C25 C 0.40479(11) 0.50288(17) 0.75878(4) 0.0273(3) Uani 1 1 d . . . . .
H25 H 0.3842 0.4963 0.7859 0.033 Uiso 1 1 calc R U . . .
C26 C 0.33619(11) 0.43734(16) 0.72728(4) 0.0239(3) Uani 1 1 d . . . . .
C27 C 0.36808(10) 0.44885(15) 0.68662(4) 0.0205(3) Uani 1 1 d . . . . .
C28 C 0.29575(10) 0.39546(15) 0.65435(4) 0.0200(2) Uani 1 1 d . . . . .
C29 C 0.19933(10) 0.32268(16) 0.66366(4) 0.0240(3) Uani 1 1 d . . . . .
H29 H 0.1513 0.2848 0.6425 0.029 Uiso 1 1 calc R U . . .
C30 C 0.17170(11) 0.30421(17) 0.70395(4) 0.0281(3) Uani 1 1 d . . . . .
H30 H 0.1061 0.2512 0.7096 0.034 Uiso 1 1 calc R U . . .
C31 C 0.23749(12) 0.36112(17) 0.73514(4) 0.0284(3) Uani 1 1 d . . . . .
H31 H 0.2167 0.3493 0.7622 0.034 Uiso 1 1 calc R U . . .
C32 C 0.75681(11) 0.34640(17) 0.58943(4) 0.0255(3) Uani 1 1 d . . . . .
C33 C 0.80370(12) 0.3526(2) 0.55263(4) 0.0325(3) Uani 1 1 d . . . . .
H33 H 0.7695 0.4118 0.5307 0.039 Uiso 1 1 calc R U . . .
C34 C 0.90185(12) 0.2714(2) 0.54763(4) 0.0353(3) Uani 1 1 d . . . . .
H34 H 0.9333 0.2775 0.5222 0.042 Uiso 1 1 calc R U . . .
C35 C 0.95339(11) 0.1839(2) 0.57827(5) 0.0323(3) Uani 1 1 d . . . . .
H35 H 1.0191 0.1286 0.5738 0.039 Uiso 1 1 calc R U . . .
C36 C 0.90903(11) 0.17551(18) 0.61665(4) 0.0266(3) Uani 1 1 d . . . . .
C37 C 0.80990(10) 0.25996(16) 0.62225(4) 0.0236(3) Uani 1 1 d . . . . .
C38 C 0.76569(10) 0.25609(17) 0.66102(4) 0.0239(3) Uani 1 1 d . . . . .
C39 C 0.81828(11) 0.17040(18) 0.69242(4) 0.0266(3) Uani 1 1 d . . . . .
H39 H 0.7897 0.1700 0.7184 0.032 Uiso 1 1 calc R U . . .
C40 C 0.91373(11) 0.08407(18) 0.68598(4) 0.0294(3) Uani 1 1 d . . . . .
H40 H 0.9480 0.0231 0.7076 0.035 Uiso 1 1 calc R U . . .
C41 C 0.95865(11) 0.08575(18) 0.64907(5) 0.0299(3) Uani 1 1 d . . . . .
H41 H 1.0233 0.0262 0.6454 0.036 Uiso 1 1 calc R U . . .
B1 B 0.42059(11) 0.52812(18) 0.60549(4) 0.0209(3) Uani 1 1 d . . . . .
H1 H 0.4481(12) 0.4965(19) 0.5750(5) 0.021(4) Uiso 1 1 d . . . . .
B2 B 0.60945(12) 0.42421(19) 0.63402(5) 0.0238(3) Uani 1 1 d . . . . .

loop_
_atom_site_aniso_label
_atom_site_aniso_U_11
_atom_site_aniso_U_22
_atom_site_aniso_U_33
_atom_site_aniso_U_23
_atom_site_aniso_U_13
_atom_site_aniso_U_12
N1 0.0262(5) 0.0179(5) 0.0238(5) 0.0008(4) 0.0067(4) 0.0021(4)
N2 0.0269(6) 0.0195(5) 0.0234(5) 0.0005(4) 0.0080(4) -0.0012(4)
N3 0.0209(5) 0.0216(5) 0.0229(5) -0.0001(4) 0.0051(4) 0.0006(4)
N4 0.0226(5) 0.0196(5) 0.0204(5) -0.0009(4) 0.0017(4) -0.0010(4)
N5 0.0250(6) 0.0332(6) 0.0241(6) 0.0029(5) 0.0023(4) 0.0049(5)
N6 0.0251(5) 0.0293(6) 0.0233(5) 0.0012(4) 0.0051(4) 0.0032(5)
C1 0.0219(6) 0.0210(6) 0.0182(5) -0.0003(4) 0.0041(4) -0.0007(5)
C2 0.0360(7) 0.0186(6) 0.0339(7) 0.0024(5) 0.0108(6) 0.0043(5)
C3 0.0397(8) 0.0181(6) 0.0322(7) 0.0022(5) 0.0116(6) -0.0007(5)
C4 0.0247(6) 0.0198(6) 0.0231(6) 0.0015(5) 0.0078(5) -0.0027(5)
C5 0.0314(7) 0.0230(6) 0.0266(7) 0.0002(5) 0.0027(5) -0.0070(5)
C6 0.0252(7) 0.0335(7) 0.0378(8) 0.0000(6) 0.0022(6) -0.0067(6)
C7 0.0294(7) 0.0320(7) 0.0380(8) 0.0008(6) 0.0130(6) -0.0031(6)
C8 0.0349(7) 0.0294(7) 0.0243(6) 0.0000(5) 0.0097(5) -0.0019(6)
C9 0.0284(7) 0.0215(6) 0.0229(6) 0.0024(5) 0.0048(5) -0.0023(5)
C10 0.0319(7) 0.0367(8) 0.0246(6) 0.0012(6) 0.0003(5) -0.0026(6)
C11 0.0346(9) 0.0596(12) 0.0596(11) -0.0041(9) 0.0233(8) -0.0043(8)
C12 0.0442(9) 0.0379(8) 0.0270(7) -0.0038(6) 0.0003(6) -0.0151(7)
C13 0.0213(6) 0.0176(6) 0.0241(6) 0.0012(5) 0.0047(5) 0.0042(5)
C14 0.0230(6) 0.0168(6) 0.0239(6) -0.0002(5) 0.0030(5) 0.0041(5)
C15 0.0270(7) 0.0216(6) 0.0251(6) -0.0004(5) 0.0071(5) 0.0036(5)
C16 0.0239(6) 0.0211(6) 0.0392(8) -0.0018(5) 0.0076(5) 0.0020(5)
C17 0.0231(6) 0.0252(7) 0.0371(7) -0.0059(5) -0.0020(5) 0.0020(5)
C18 0.0282(7) 0.0228(6) 0.0244(6) -0.0017(5) 0.0005(5) 0.0061(5)
C19 0.0421(8) 0.0428(9) 0.0242(7) -0.0037(6) -0.0029(6) 0.0054(7)
C20 0.0316(8) 0.0387(9) 0.0574(10) -0.0075(8) 0.0165(7) -0.0073(7)
C21 0.0274(7) 0.0249(6) 0.0262(6) -0.0018(5) 0.0000(5) 0.0013(5)
C22 0.0222(6) 0.0182(6) 0.0232(6) 0.0016(5) 0.0023(5) 0.0042(5)
C23 0.0225(6) 0.0241(6) 0.0283(7) 0.0008(5) 0.0002(5) 0.0008(5)
C24 0.0311(7) 0.0269(7) 0.0238(6) -0.0006(5) -0.0036(5) 0.0042(5)
C25 0.0350(7) 0.0267(7) 0.0203(6) 0.0025(5) 0.0033(5) 0.0052(5)
C26 0.0286(7) 0.0190(6) 0.0243(6) 0.0017(5) 0.0045(5) 0.0038(5)
C27 0.0225(6) 0.0162(6) 0.0231(6) 0.0014(4) 0.0033(5) 0.0033(5)
C28 0.0225(6) 0.0139(5) 0.0239(6) -0.0003(4) 0.0043(5) 0.0030(4)
C29 0.0233(6) 0.0199(6) 0.0291(7) -0.0019(5) 0.0034(5) -0.0011(5)
C30 0.0263(7) 0.0228(6) 0.0361(7) 0.0009(5) 0.0115(5) -0.0026(5)
C31 0.0348(7) 0.0254(7) 0.0261(6) 0.0021(5) 0.0117(5) 0.0006(5)
C32 0.0231(6) 0.0280(7) 0.0257(6) -0.0025(5) 0.0034(5) -0.0016(5)
C33 0.0287(7) 0.0436(8) 0.0253(7) 0.0024(6) 0.0032(5) 0.0028(6)
C34 0.0287(7) 0.0507(9) 0.0274(7) -0.0026(6) 0.0094(6) 0.0017(7)
C35 0.0235(6) 0.0391(8) 0.0349(7) -0.0043(6) 0.0081(5) 0.0018(6)
C36 0.0232(6) 0.0267(7) 0.0301(7) -0.0027(5) 0.0018(5) -0.0031(5)
C37 0.0221(6) 0.0231(6) 0.0259(6) -0.0029(5) 0.0031(5) -0.0040(5)
C38 0.0223(6) 0.0229(6) 0.0267(6) -0.0016(5) 0.0017(5) -0.0024(5)
C39 0.0263(7) 0.0281(7) 0.0256(6) 0.0010(5) 0.0020(5) -0.0018(5)
C40 0.0269(7) 0.0283(7) 0.0328(7) 0.0047(6) -0.0014(5) 0.0006(5)
C41 0.0223(6) 0.0282(7) 0.0392(8) -0.0002(6) 0.0027(6) 0.0017(5)
B1 0.0221(7) 0.0184(6) 0.0225(7) -0.0008(5) 0.0054(5) 0.0016(5)
B2 0.0232(7) 0.0230(7) 0.0254(7) -0.0012(6) 0.0023(5) -0.0010(5)

loop_
_atom_type_symbol
_atom_type_description
_atom_type_scat_dispersion_real
_atom_type_scat_dispersion_imag
_atom_type_scat_source
C C 0.0181 0.0091 'International Tables Vol C Tables 4.2.6.8 and 6.1.1.4'
H H 0.0000 0.0000 'International Tables Vol C Tables 4.2.6.8 and 6.1.1.4'
B B 0.0090 0.0039 'International Tables Vol C Tables 4.2.6.8 and 6.1.1.4'
N N 0.0311 0.0180 'International Tables Vol C Tables 4.2.6.8 and 6.1.1.4'

loop_
_geom_angle_atom_site_label_1
_geom_angle_atom_site_label_2
_geom_angle_atom_site_label_3
_geom_angle
_geom_angle_site_symmetry_1
_geom_angle_site_symmetry_3
_geom_angle_publ_flag
C1 N1 C2 110.81(11) . . ?
C1 N1 C13 128.26(11) . . ?
C2 N1 C13 120.93(11) . . ?
C1 N2 C3 111.18(11) . . ?
C1 N2 C4 127.00(11) . . ?
C3 N2 C4 121.77(11) . . ?
C22 N3 B1 114.75(10) . . ?
C22 N3 B2 117.62(11) . . ?
B2 N3 B1 124.87(11) . . ?
C28 N4 H4 112.9(11) . . ?
C28 N4 B1 121.85(10) . . ?
B1 N4 H4 122.4(11) . . ?
C32 N5 H5 114.6(12) . . ?
C32 N5 B2 124.08(12) . . ?
B2 N5 H5 121.2(12) . . ?
C38 N6 H6 116.4(11) . . ?
C38 N6 B2 124.16(11) . . ?
B2 N6 H6 119.5(11) . . ?
N1 C1 N2 104.38(11) . . ?
N1 C1 B1 132.06(11) . . ?
N2 C1 B1 123.50(11) . . ?
N1 C2 H2 126.5 . . ?
C3 C2 N1 107.05(12) . . ?
C3 C2 H2 126.5 . . ?
N2 C3 H3 126.7 . . ?
C2 C3 N2 106.54(12) . . ?
C2 C3 H3 126.7 . . ?
C5 C4 N2 118.42(11) . . ?
C5 C4 C9 122.68(12) . . ?
C9 C4 N2 118.71(12) . . ?
C4 C5 C12 120.79(13) . . ?
C6 C5 C4 117.73(13) . . ?
C6 C5 C12 121.47(13) . . ?
C5 C6 H6A 119.2 . . ?
C5 C6 C7 121.55(14) . . ?
C7 C6 H6A 119.2 . . ?
C6 C7 C11 120.35(15) . . ?
C8 C7 C6 118.86(13) . . ?
C8 C7 C11 120.78(15) . . ?
C7 C8 H8 119.0 . . ?
C7 C8 C9 121.97(13) . . ?
C9 C8 H8 119.0 . . ?
C4 C9 C10 121.67(12) . . ?
C8 C9 C4 117.15(13) . . ?
C8 C9 C10 121.17(12) . . ?
C9 C10 H10A 109.5 . . ?
C9 C10 H10B 109.5 . . ?
C9 C10 H10C 109.5 . . ?
H10A C10 H10B 109.5 . . ?
H10A C10 H10C 109.5 . . ?
H10B C10 H10C 109.5 . . ?
C7 C11 H11A 109.5 . . ?
C7 C11 H11B 109.5 . . ?
C7 C11 H11C 109.5 . . ?
H11A C11 H11B 109.5 . . ?
H11A C11 H11C 109.5 . . ?
H11B C11 H11C 109.5 . . ?
C5 C12 H12A 109.5 . . ?
C5 C12 H12B 109.5 . . ?
C5 C12 H12C 109.5 . . ?
H12A C12 H12B 109.5 . . ?
H12A C12 H12C 109.5 . . ?
H12B C12 H12C 109.5 . . ?
C14 C13 N1 118.20(11) . . ?
C14 C13 C18 122.59(12) . . ?
C18 C13 N1 119.03(11) . . ?
C13 C14 C21 122.00(12) . . ?
C15 C14 C13 117.30(12) . . ?
C15 C14 C21 120.69(12) . . ?
C14 C15 H15 119.0 . . ?
C16 C15 C14 122.09(12) . . ?
C16 C15 H15 119.0 . . ?
C15 C16 C17 118.58(12) . . ?
C15 C16 C20 120.39(14) . . ?
C17 C16 C20 121.03(14) . . ?
C16 C17 H17 119.2 . . ?
C18 C17 C16 121.63(13) . . ?
C18 C17 H17 119.2 . . ?
C13 C18 C19 121.60(13) . . ?
C17 C18 C13 117.74(12) . . ?
C17 C18 C19 120.65(13) . . ?
C18 C19 H19A 109.5 . . ?
C18 C19 H19B 109.5 . . ?
C18 C19 H19C 109.5 . . ?
H19A C19 H19B 109.5 . . ?
H19A C19 H19C 109.5 . . ?
H19B C19 H19C 109.5 . . ?
C16 C20 H20A 109.5 . . ?
C16 C20 H20B 109.5 . . ?
C16 C20 H20C 109.5 . . ?
H20A C20 H20B 109.5 . . ?
H20A C20 H20C 109.5 . . ?
H20B C20 H20C 109.5 . . ?
C14 C21 H21A 109.5 . . ?
C14 C21 H21B 109.5 . . ?
C14 C21 H21C 109.5 . . ?
H21A C21 H21B 109.5 . . ?
H21A C21 H21C 109.5 . . ?
H21B C21 H21C 109.5 . . ?
N3 C22 C27 118.90(11) . . ?
C23 C22 N3 121.94(12) . . ?
C23 C22 C27 119.16(12) . . ?
C22 C23 H23 119.5 . . ?
C22 C23 C24 120.95(12) . . ?
C24 C23 H23 119.5 . . ?
C23 C24 H24 119.7 . . ?
C25 C24 C23 120.66(13) . . ?
C25 C24 H24 119.7 . . ?
C24 C25 H25 119.7 . . ?
C24 C25 C26 120.59(12) . . ?
C26 C25 H25 119.7 . . ?
C25 C26 C27 119.02(12) . . ?
C31 C26 C25 121.65(12) . . ?
C31 C26 C27 119.33(12) . . ?
C22 C27 C26 119.25(12) . . ?
C22 C27 C28 121.35(11) . . ?
C26 C27 C28 119.40(12) . . ?
N4 C28 C27 118.38(11) . . ?
N4 C28 C29 122.75(12) . . ?
C29 C28 C27 118.87(12) . . ?
C28 C29 H29 119.6 . . ?
C28 C29 C30 120.85(12) . . ?
C30 C29 H29 119.6 . . ?
C29 C30 H30 119.4 . . ?
C31 C30 C29 121.22(13) . . ?
C31 C30 H30 119.4 . . ?
C26 C31 H31 119.9 . . ?
C30 C31 C26 120.14(12) . . ?
C30 C31 H31 119.9 . . ?
N5 C32 C37 118.26(12) . . ?
C33 C32 N5 122.41(13) . . ?
C33 C32 C37 119.33(13) . . ?
C32 C33 H33 120.0 . . ?
C32 C33 C34 120.08(14) . . ?
C34 C33 H33 120.0 . . ?
C33 C34 H34 119.0 . . ?
C35 C34 C33 121.92(13) . . ?
C35 C34 H34 119.0 . . ?
C34 C35 H35 120.0 . . ?
C34 C35 C36 120.07(13) . . ?
C36 C35 H35 120.0 . . ?
C35 C36 C37 118.46(13) . . ?
C41 C36 C35 122.19(13) . . ?
C41 C36 C37 119.35(13) . . ?
C32 C37 C36 120.10(12) . . ?
C32 C37 C38 120.85(12) . . ?
C38 C37 C36 119.05(12) . . ?
N6 C38 C37 118.31(12) . . ?
C39 C38 N6 121.80(12) . . ?
C39 C38 C37 119.89(12) . . ?
C38 C39 H39 119.9 . . ?
C38 C39 C40 120.15(13) . . ?
C40 C39 H39 119.9 . . ?
C39 C40 H40 119.3 . . ?
C41 C40 C39 121.42(13) . . ?
C41 C40 H40 119.3 . . ?
C36 C41 H41 120.0 . . ?
C40 C41 C36 120.09(13) . . ?
C40 C41 H41 120.0 . . ?
N3 B1 C1 108.11(10) . . ?
N3 B1 H1 113.0(8) . . ?
N4 B1 N3 108.39(10) . . ?
N4 B1 C1 112.72(10) . . ?
N4 B1 H1 110.6(8) . . ?
C1 B1 H1 104.0(8) . . ?
N3 B2 N5 122.37(12) . . ?
N3 B2 N6 123.34(12) . . ?
N6 B2 N5 114.28(12) . . ?

loop_
_geom_bond_atom_site_label_1
_geom_bond_atom_site_label_2
_geom_bond_distance
_geom_bond_site_symmetry_2
_geom_bond_publ_flag
N1 C1 1.3548(16) . ?
N1 C2 1.3858(17) . ?
N1 C13 1.4478(16) . ?
N2 C1 1.3554(16) . ?
N2 C3 1.3844(17) . ?
N2 C4 1.4441(16) . ?
N3 C22 1.4170(16) . ?
N3 B1 1.5439(17) . ?
N3 B2 1.4307(18) . ?
N4 H4 0.972(5) . ?
N4 C28 1.3779(16) . ?
N4 B1 1.5198(17) . ?
N5 H5 0.979(5) . ?
N5 C32 1.3906(17) . ?
N5 B2 1.4379(18) . ?
N6 H6 0.982(5) . ?
N6 C38 1.3876(17) . ?
N6 B2 1.4367(19) . ?
C1 B1 1.6701(18) . ?
C2 H2 0.9500 . ?
C2 C3 1.341(2) . ?
C3 H3 0.9500 . ?
C4 C5 1.3936(19) . ?
C4 C9 1.3973(18) . ?
C5 C6 1.389(2) . ?
C5 C12 1.5015(19) . ?
C6 H6A 0.9500 . ?
C6 C7 1.390(2) . ?
C7 C8 1.386(2) . ?
C7 C11 1.510(2) . ?
C8 H8 0.9500 . ?
C8 C9 1.3929(19) . ?
C9 C10 1.5057(19) . ?
C10 H10A 0.9800 . ?
C10 H10B 0.9800 . ?
C10 H10C 0.9800 . ?
C11 H11A 0.9800 . ?
C11 H11B 0.9800 . ?
C11 H11C 0.9800 . ?
C12 H12A 0.9800 . ?
C12 H12B 0.9800 . ?
C12 H12C 0.9800 . ?
C13 C14 1.3958(17) . ?
C13 C18 1.3959(19) . ?
C14 C15 1.3933(18) . ?
C14 C21 1.5031(18) . ?
C15 H15 0.9500 . ?
C15 C16 1.388(2) . ?
C16 C17 1.395(2) . ?
C16 C20 1.5046(19) . ?
C17 H17 0.9500 . ?
C17 C18 1.390(2) . ?
C18 C19 1.5073(18) . ?
C19 H19A 0.9800 . ?
C19 H19B 0.9800 . ?
C19 H19C 0.9800 . ?
C20 H20A 0.9800 . ?
C20 H20B 0.9800 . ?
C20 H20C 0.9800 . ?
C21 H21A 0.9800 . ?
C21 H21B 0.9800 . ?
C21 H21C 0.9800 . ?
C22 C23 1.3852(18) . ?
C22 C27 1.4271(18) . ?
C23 H23 0.9500 . ?
C23 C24 1.4080(19) . ?
C24 H24 0.9500 . ?
C24 C25 1.363(2) . ?
C25 H25 0.9500 . ?
C25 C26 1.4185(19) . ?
C26 C27 1.4279(17) . ?
C26 C31 1.4114(19) . ?
C27 C28 1.4320(18) . ?
C28 C29 1.3865(18) . ?
C29 H29 0.9500 . ?
C29 C30 1.4043(19) . ?
C30 H30 0.9500 . ?
C30 C31 1.367(2) . ?
C31 H31 0.9500 . ?
C32 C33 1.3811(19) . ?
C32 C37 1.4223(19) . ?
C33 H33 0.9500 . ?
C33 C34 1.404(2) . ?
C34 H34 0.9500 . ?
C34 C35 1.365(2) . ?
C35 H35 0.9500 . ?
C35 C36 1.415(2) . ?
C36 C37 1.4301(19) . ?
C36 C41 1.407(2) . ?
C37 C38 1.4251(18) . ?
C38 C39 1.3821(19) . ?
C39 H39 0.9500 . ?
C39 C40 1.402(2) . ?
C40 H40 0.9500 . ?
C40 C41 1.372(2) . ?
C41 H41 0.9500 . ?
B1 H1 1.114(15) . ?

loop_
_geom_torsion_atom_site_label_1
_geom_torsion_atom_site_label_2
_geom_torsion_atom_site_label_3
_geom_torsion_atom_site_label_4
_geom_torsion
_geom_torsion_site_symmetry_1
_geom_torsion_site_symmetry_2
_geom_torsion_site_symmetry_3
_geom_torsion_site_symmetry_4
_geom_torsion_publ_flag
N1 C1 B1 N3 -103.47(15) . . . . ?
N1 C1 B1 N4 16.31(19) . . . . ?
N1 C2 C3 N2 0.07(17) . . . . ?
N1 C13 C14 C15 177.37(11) . . . . ?
N1 C13 C14 C21 -1.50(18) . . . . ?
N1 C13 C18 C17 -178.13(11) . . . . ?
N1 C13 C18 C19 0.71(19) . . . . ?
N2 C1 B1 N3 73.25(14) . . . . ?
N2 C1 B1 N4 -166.96(11) . . . . ?
N2 C4 C5 C6 -173.71(12) . . . . ?
N2 C4 C5 C12 6.50(19) . . . . ?
N2 C4 C9 C8 175.02(12) . . . . ?
N2 C4 C9 C10 -4.20(19) . . . . ?
N3 C22 C23 C24 -175.30(12) . . . . ?
N3 C22 C27 C26 171.87(11) . . . . ?
N3 C22 C27 C28 -7.64(17) . . . . ?
N4 C28 C29 C30 -178.01(12) . . . . ?
N5 C32 C33 C34 -178.61(14) . . . . ?
N5 C32 C37 C36 177.66(12) . . . . ?
N5 C32 C37 C38 -2.41(19) . . . . ?
N6 C38 C39 C40 177.75(13) . . . . ?
C1 N1 C2 C3 1.15(17) . . . . ?
C1 N1 C13 C14 106.25(15) . . . . ?
C1 N1 C13 C18 -78.54(17) . . . . ?
C1 N2 C3 C2 -1.27(16) . . . . ?
C1 N2 C4 C5 -102.68(15) . . . . ?
C1 N2 C4 C9 82.19(17) . . . . ?
C2 N1 C1 N2 -1.86(14) . . . . ?
C2 N1 C1 B1 175.32(13) . . . . ?
C2 N1 C13 C14 -74.64(16) . . . . ?
C2 N1 C13 C18 100.57(15) . . . . ?
C3 N2 C1 N1 1.92(14) . . . . ?
C3 N2 C1 B1 -175.58(12) . . . . ?
C3 N2 C4 C5 80.13(17) . . . . ?
C3 N2 C4 C9 -95.00(16) . . . . ?
C4 N2 C1 N1 -175.52(12) . . . . ?
C4 N2 C1 B1 6.99(19) . . . . ?
C4 N2 C3 C2 176.32(12) . . . . ?
C4 C5 C6 C7 -0.7(2) . . . . ?
C5 C4 C9 C8 0.1(2) . . . . ?
C5 C4 C9 C10 -179.11(13) . . . . ?
C5 C6 C7 C8 -1.1(2) . . . . ?
C5 C6 C7 C11 178.98(15) . . . . ?
C6 C7 C8 C9 2.5(2) . . . . ?
C7 C8 C9 C4 -2.0(2) . . . . ?
C7 C8 C9 C10 177.21(14) . . . . ?
C9 C4 C5 C6 1.2(2) . . . . ?
C9 C4 C5 C12 -178.58(13) . . . . ?
C11 C7 C8 C9 -177.56(15) . . . . ?
C12 C5 C6 C7 179.08(14) . . . . ?
C13 N1 C1 N2 177.32(12) . . . . ?
C13 N1 C1 B1 -5.5(2) . . . . ?
C13 N1 C2 C3 -178.10(12) . . . . ?
C13 C14 C15 C16 -0.13(19) . . . . ?
C14 C13 C18 C17 -3.14(19) . . . . ?
C14 C13 C18 C19 175.69(12) . . . . ?
C14 C15 C16 C17 -1.1(2) . . . . ?
C14 C15 C16 C20 177.99(13) . . . . ?
C15 C16 C17 C18 0.3(2) . . . . ?
C16 C17 C18 C13 1.8(2) . . . . ?
C16 C17 C18 C19 -177.08(13) . . . . ?
C18 C13 C14 C15 2.34(18) . . . . ?
C18 C13 C14 C21 -176.53(12) . . . . ?
C20 C16 C17 C18 -178.83(14) . . . . ?
C21 C14 C15 C16 178.75(12) . . . . ?
C22 N3 B1 N4 -46.38(14) . . . . ?
C22 N3 B1 C1 76.10(13) . . . . ?
C22 N3 B2 N5 -174.12(12) . . . . ?
C22 N3 B2 N6 7.50(19) . . . . ?
C22 C23 C24 C25 1.6(2) . . . . ?
C22 C27 C28 N4 -5.76(17) . . . . ?
C22 C27 C28 C29 174.99(11) . . . . ?
C23 C22 C27 C26 -7.10(18) . . . . ?
C23 C22 C27 C28 173.40(11) . . . . ?
C23 C24 C25 C26 -3.3(2) . . . . ?
C24 C25 C26 C27 -0.26(19) . . . . ?
C24 C25 C26 C31 179.68(13) . . . . ?
C25 C26 C27 C22 5.45(18) . . . . ?
C25 C26 C27 C28 -175.04(11) . . . . ?
C25 C26 C31 C30 177.86(13) . . . . ?
C26 C27 C28 N4 174.73(11) . . . . ?
C26 C27 C28 C29 -4.51(17) . . . . ?
C27 C22 C23 C24 3.63(19) . . . . ?
C27 C26 C31 C30 -2.2(2) . . . . ?
C27 C28 C29 C30 1.20(18) . . . . ?
C28 N4 B1 N3 35.21(15) . . . . ?
C28 N4 B1 C1 -84.42(14) . . . . ?
C28 C29 C30 C31 1.7(2) . . . . ?
C29 C30 C31 C26 -1.2(2) . . . . ?
C31 C26 C27 C22 -174.49(12) . . . . ?
C31 C26 C27 C28 5.02(18) . . . . ?
C32 N5 B2 N3 -179.92(12) . . . . ?
C32 N5 B2 N6 -1.4(2) . . . . ?
C32 C33 C34 C35 0.4(2) . . . . ?
C32 C37 C38 N6 0.34(19) . . . . ?
C32 C37 C38 C39 179.58(13) . . . . ?
C33 C32 C37 C36 -2.1(2) . . . . ?
C33 C32 C37 C38 177.80(13) . . . . ?
C33 C34 C35 C36 -1.1(2) . . . . ?
C34 C35 C36 C37 0.1(2) . . . . ?
C34 C35 C36 C41 179.44(15) . . . . ?
C35 C36 C37 C32 1.49(19) . . . . ?
C35 C36 C37 C38 -178.44(12) . . . . ?
C35 C36 C41 C40 178.66(14) . . . . ?
C36 C37 C38 N6 -179.72(12) . . . . ?
C36 C37 C38 C39 -0.48(19) . . . . ?
C37 C32 C33 C34 1.2(2) . . . . ?
C37 C36 C41 C40 -2.0(2) . . . . ?
C37 C38 C39 C40 -1.5(2) . . . . ?
C38 N6 B2 N3 177.65(12) . . . . ?
C38 N6 B2 N5 -0.84(19) . . . . ?
C38 C39 C40 C41 1.7(2) . . . . ?
C39 C40 C41 C36 0.1(2) . . . . ?
C41 C36 C37 C32 -177.85(13) . . . . ?
C41 C36 C37 C38 2.21(19) . . . . ?
B1 N3 C22 C23 -145.99(12) . . . . ?
B1 N3 C22 C27 35.08(15) . . . . ?
B1 N3 B2 N5 25.8(2) . . . . ?
B1 N3 B2 N6 -152.62(13) . . . . ?
B1 N4 C28 C27 -10.39(17) . . . . ?
B1 N4 C28 C29 168.82(12) . . . . ?
B2 N3 C22 C23 51.90(17) . . . . ?
B2 N3 C22 C27 -127.03(13) . . . . ?
B2 N3 B1 N4 114.25(13) . . . . ?
B2 N3 B1 C1 -123.27(12) . . . . ?
B2 N5 C32 C33 -177.21(14) . . . . ?
B2 N5 C32 C37 3.0(2) . . . . ?
B2 N6 C38 C37 1.34(19) . . . . ?
B2 N6 C38 C39 -177.89(13) . . . . ?
